data_4077067
loop_
_publ_author_name
'Liu, Shih-Yuan'
'Hills, Ivory D.'
'Fu, Gregory C.'

_publ_section_title
;
 The First General Method for the Synthesis of Transition-Metal \p
 Complexes of an Electronically Diverse Family of 1,2-Azaborolyls
;
_journal_issue 21
_journal_name_full Organometallics
_journal_page_first 4323
_journal_paper_doi 10.1021/om020533b
_journal_volume 21
_journal_year 2002
_chemical_formula_moiety 'C21 H38 B N2 Rh'
_chemical_formula_sum 'C21 H38 B N2 Rh'
_chemical_formula_weight 432.25
_chemical_name_systematic
;
 ?
;
_space_group_IT_number 14
_symmetry_cell_setting monoclinic
_symmetry_space_group_name_Hall '-P 2ybc'
_symmetry_space_group_name_H-M 'P 1 21/c 1'
_atom_sites_solution_hydrogens geom
_atom_sites_solution_primary direct
_atom_sites_solution_secondary difmap
_audit_creation_method SHELXL-97
_cell_angle_alpha 90.00
_cell_angle_beta 105.8360(10)
_cell_angle_gamma 90.00
_cell_formula_units_Z 4
_cell_length_a 10.4114(6)
_cell_length_b 13.3264(8)
_cell_length_c 15.7688(9)
_cell_measurement_temperature 183(2)
_cell_volume 2104.8(2)
_computing_cell_refinement 'Bruker SMART'
_computing_data_collection 'Bruker SMART'
_computing_data_reduction 'Bruker SHELXTL'
_computing_molecular_graphics 'Bruker SHELXTL'
_computing_publication_material 'Bruker SHELXTL'
_computing_structure_refinement 'SHELXL-97 (Sheldrick, 1997)'
_computing_structure_solution 'SHELXS-97 (Sheldrick, 1990)'
_diffrn_ambient_temperature 183(2)
_diffrn_measured_fraction_theta_full 0.996
_diffrn_measured_fraction_theta_max 0.996
_diffrn_measurement_device_type 'CCD area detector'
_diffrn_measurement_method 'phi and omega scans'
_diffrn_radiation_monochromator graphite
_diffrn_radiation_source 'fine-focus sealed tube'
_diffrn_radiation_type MoK\a
_diffrn_radiation_wavelength 0.71073
_diffrn_reflns_av_R_equivalents 0.0190
_diffrn_reflns_av_sigmaI/netI 0.0179
_diffrn_reflns_limit_h_max 10
_diffrn_reflns_limit_h_min -11
_diffrn_reflns_limit_k_max 9
_diffrn_reflns_limit_k_min -14
_diffrn_reflns_limit_l_max 17
_diffrn_reflns_limit_l_min -13
_diffrn_reflns_number 8215
_diffrn_reflns_theta_full 23.29
_diffrn_reflns_theta_max 23.29
_diffrn_reflns_theta_min 2.54
_exptl_absorpt_coefficient_mu 0.817
_exptl_absorpt_correction_T_max 0.930069
_exptl_absorpt_correction_T_min 0.790339
_exptl_absorpt_correction_type multi-scan
_exptl_absorpt_process_details 'Bruker SADABS'
_exptl_crystal_colour colorless
_exptl_crystal_density_diffrn 1.364
_exptl_crystal_density_method 'not measured'
_exptl_crystal_description block
_exptl_crystal_F_000 912
_exptl_crystal_size_max 0.27
_exptl_crystal_size_mid 0.20
_exptl_crystal_size_min 0.12
_refine_diff_density_max 0.226
_refine_diff_density_min -0.187
_refine_diff_density_rms 0.045
_refine_ls_extinction_expression Fc^*^=kFc[1+0.001xFc^2^\l^3^/sin(2\q)]^-1/4^
_refine_ls_extinction_method none
_refine_ls_goodness_of_fit_ref 1.028
_refine_ls_hydrogen_treatment mixed
_refine_ls_matrix_type full
_refine_ls_number_parameters 234
_refine_ls_number_reflns 3026
_refine_ls_number_restraints 0
_refine_ls_restrained_S_all 1.028
_refine_ls_R_factor_all 0.0235
_refine_ls_R_factor_gt 0.0203
_refine_ls_shift/su_max 0.002
_refine_ls_shift/su_mean 0.000
_refine_ls_structure_factor_coef Fsqd
_refine_ls_weighting_details 'calc w=1/[\s^2^(Fo^2^)+(0.0237P)^2^+1.4596P] where P=(Fo^2^+2Fc^2^)/3'
_refine_ls_weighting_scheme calc
_refine_ls_wR_factor_gt 0.0495
_refine_ls_wR_factor_ref 0.0507
_reflns_number_gt 2732
_reflns_number_total 3026
_reflns_threshold_expression >2sigma(I)
_cod_data_source_file om020533b.cif
_cod_data_source_block 1196syls_(OM020533B)
_cod_depositor_comments
;
The following automatic conversions were performed:

'_symmetry_cell_setting' value 'Monoclinic' changed to 'monoclinic'
according to /home/saulius/struct/CIF-dictionaries/cif_core.dic
dictionary named 'cif_core.dic' version 2.4.1 from 2010-06-29.

Automatic conversion script
Id: cif_fix_values 1715 2011-07-08 13:25:40Z adriana 

The following automatic conversions were performed:

'_exptl_absorpt_correction_type' value 'multi-scans' was replaced
with the value 'multi-scan' as specified in the replacement file
'src/cod-tools/trunk/data/replacement-values/replacement_values.lst'.

Automatic conversion script
Id: cif_fix_values 5376 2017-05-30 11:51:03Z andrius 
;
_cod_original_sg_symbol_H-M P2(1)/c
_cod_database_code 4077067

loop_
_symmetry_equiv_pos_as_xyz
'x, y, z'
'-x, y+1/2, -z+1/2'
'-x, -y, -z'
'x, -y-1/2, z-1/2'

loop_
_atom_site_label
_atom_site_type_symbol
_atom_site_fract_x
_atom_site_fract_y
_atom_site_fract_z
_atom_site_U_iso_or_equiv
_atom_site_adp_type
_atom_site_occupancy
_atom_site_symmetry_multiplicity
_atom_site_calc_flag
_atom_site_refinement_flags
Rh1 Rh 0.859489(16) 0.622457(13) 0.226860(11) 0.02424(9) Uani 1 1 d .
N1 N 0.70132(17) 0.57703(13) 0.08992(11) 0.0228(4) Uani 1 1 d .
N2 N 0.60115(18) 0.76379(14) 0.06413(12) 0.0257(4) Uani 1 1 d .
B1 B 0.6454(2) 0.6746(2) 0.11354(17) 0.0234(6) Uani 1 1 d .
C3 C 0.6398(2) 0.65435(18) 0.20850(15) 0.0283(5) Uani 1 1 d .
H3 H 0.6036 0.7021 0.2452 0.034 Uiso 1 1 calc R
C4 C 0.6677(2) 0.55272(18) 0.22854(15) 0.0302(5) Uani 1 1 d .
H4 H 0.6496 0.5156 0.2792 0.036 Uiso 1 1 calc R
C5 C 0.7182(2) 0.51096(17) 0.16275(14) 0.0272(5) Uani 1 1 d .
H5 H 0.7408 0.4383 0.1605 0.033 Uiso 1 1 calc R
C6 C 0.7400(2) 0.54161(17) 0.00976(15) 0.0266(5) Uani 1 1 d .
C7 C 0.6165(2) 0.5422(2) -0.06985(15) 0.0346(6) Uani 1 1 d .
H7A H 0.5702 0.6066 -0.0726 0.052 Uiso 1 1 calc R
H7B H 0.5562 0.4878 -0.0638 0.052 Uiso 1 1 calc R
H7C H 0.6440 0.5325 -0.1240 0.052 Uiso 1 1 calc R
C8 C 0.8556(2) 0.60559(18) -0.00307(17) 0.0328(6) Uani 1 1 d .
H8A H 0.9360 0.5924 0.0451 0.049 Uiso 1 1 calc R
H8B H 0.8321 0.6768 -0.0030 0.049 Uiso 1 1 calc R
H8C H 0.8726 0.5885 -0.0595 0.049 Uiso 1 1 calc R
C9 C 0.7903(3) 0.43326(19) 0.02042(17) 0.0391(6) Uani 1 1 d .
H9A H 0.7192 0.3891 0.0283 0.059 Uiso 1 1 calc R
H9B H 0.8678 0.4284 0.0721 0.059 Uiso 1 1 calc R
H9C H 0.8163 0.4129 -0.0323 0.059 Uiso 1 1 calc R
C10 C 0.6167(2) 0.79063(18) -0.02316(15) 0.0305(5) Uani 1 1 d .
H10 H 0.6588 0.7315 -0.0440 0.037 Uiso 1 1 calc R
C11 C 0.7105(3) 0.8793(2) -0.0201(2) 0.0469(7) Uani 1 1 d .
H11A H 0.7959 0.8660 0.0235 0.070 Uiso 1 1 calc R
H11B H 0.6704 0.9401 -0.0034 0.070 Uiso 1 1 calc R
H11C H 0.7255 0.8887 -0.0783 0.070 Uiso 1 1 calc R
C12 C 0.4820(2) 0.8076(2) -0.09115(16) 0.0415(7) Uani 1 1 d .
H12A H 0.4394 0.8677 -0.0753 0.062 Uiso 1 1 calc R
H12B H 0.4243 0.7493 -0.0920 0.062 Uiso 1 1 calc R
H12C H 0.4961 0.8166 -0.1496 0.062 Uiso 1 1 calc R
C13 C 0.5352(2) 0.84443(18) 0.10202(16) 0.0321(6) Uani 1 1 d .
H13 H 0.5104 0.8973 0.0554 0.039 Uiso 1 1 calc R
C14 C 0.4039(2) 0.8104(2) 0.11821(18) 0.0429(7) Uani 1 1 d .
H14A H 0.4215 0.7571 0.1627 0.064 Uiso 1 1 calc R
H14B H 0.3443 0.7850 0.0631 0.064 Uiso 1 1 calc R
H14C H 0.3615 0.8674 0.1392 0.064 Uiso 1 1 calc R
C15 C 0.6281(3) 0.89631(19) 0.18250(17) 0.0423(7) Uani 1 1 d .
H15A H 0.7086 0.9197 0.1677 0.063 Uiso 1 1 calc R
H15B H 0.6531 0.8487 0.2316 0.063 Uiso 1 1 calc R
H15C H 0.5819 0.9537 0.1996 0.063 Uiso 1 1 calc R
C16 C 0.9700(2) 0.75740(18) 0.23217(17) 0.0361(6) Uani 1 1 d .
H16 H 0.9169 0.8145 0.1990 0.043 Uiso 1 1 calc R
C17 C 0.9489(2) 0.74015(17) 0.31470(16) 0.0340(6) Uani 1 1 d .
H17 H 0.8834 0.7871 0.3298 0.041 Uiso 1 1 calc R
C18 C 1.0574(3) 0.7033(2) 0.39378(17) 0.0431(7) Uani 1 1 d .
H18A H 1.0433 0.7332 0.4480 0.052 Uiso 1 1 calc R
H18B H 1.1452 0.7263 0.3884 0.052 Uiso 1 1 calc R
C19 C 1.0592(3) 0.5898(2) 0.40222(17) 0.0451(7) Uani 1 1 d .
H19A H 1.1517 0.5677 0.4308 0.054 Uiso 1 1 calc R
H19B H 1.0031 0.5700 0.4410 0.054 Uiso 1 1 calc R
C20 C 1.0094(2) 0.53644(19) 0.31484(17) 0.0367(6) Uani 1 1 d .
H20 H 0.9844 0.4647 0.3200 0.044 Uiso 1 1 calc R
C21 C 1.0513(2) 0.55750(19) 0.23948(17) 0.0360(6) Uani 1 1 d .
H21 H 1.0501 0.4982 0.2004 0.043 Uiso 1 1 calc R
C22 C 1.1580(2) 0.6348(2) 0.23756(19) 0.0439(7) Uani 1 1 d .
H22A H 1.2083 0.6121 0.1961 0.053 Uiso 1 1 calc R
H22B H 1.2216 0.6393 0.2969 0.053 Uiso 1 1 calc R
C23 C 1.1002(3) 0.7386(2) 0.2098(2) 0.0478(7) Uani 1 1 d .
H23A H 1.1660 0.7900 0.2392 0.057 Uiso 1 1 calc R
H23B H 1.0855 0.7461 0.1453 0.057 Uiso 1 1 calc R

loop_
_atom_site_aniso_label
_atom_site_aniso_U_11
_atom_site_aniso_U_22
_atom_site_aniso_U_33
_atom_site_aniso_U_23
_atom_site_aniso_U_13
_atom_site_aniso_U_12
Rh1 0.02337(12) 0.02170(12) 0.02451(12) -0.00081(8) 0.00120(8) -0.00010(8)
N1 0.0210(9) 0.0244(10) 0.0221(10) -0.0014(8) 0.0044(8) -0.0022(8)
N2 0.0261(10) 0.0278(11) 0.0231(10) -0.0005(8) 0.0067(8) 0.0034(8)
B1 0.0160(12) 0.0281(14) 0.0255(14) -0.0036(11) 0.0046(11) -0.0021(11)
C3 0.0229(12) 0.0345(14) 0.0280(13) -0.0013(10) 0.0078(10) 0.0000(10)
C4 0.0278(12) 0.0367(14) 0.0258(13) 0.0052(11) 0.0066(10) -0.0086(11)
C5 0.0262(12) 0.0231(12) 0.0284(13) 0.0029(10) 0.0010(10) -0.0046(10)
C6 0.0251(12) 0.0300(13) 0.0256(12) -0.0048(10) 0.0085(10) -0.0003(10)
C7 0.0321(13) 0.0447(15) 0.0261(13) -0.0077(11) 0.0062(11) -0.0059(12)
C8 0.0249(12) 0.0372(14) 0.0387(14) -0.0003(11) 0.0125(11) -0.0001(11)
C9 0.0441(15) 0.0332(14) 0.0427(15) -0.0083(12) 0.0164(13) 0.0010(12)
C10 0.0305(13) 0.0321(13) 0.0285(13) 0.0064(11) 0.0074(10) 0.0046(11)
C11 0.0424(16) 0.0451(17) 0.0545(18) 0.0148(14) 0.0153(14) -0.0014(13)
C12 0.0361(14) 0.0566(18) 0.0300(14) 0.0063(13) 0.0060(11) 0.0112(13)
C13 0.0317(13) 0.0293(13) 0.0322(13) -0.0031(11) 0.0033(11) 0.0068(11)
C14 0.0317(14) 0.0486(17) 0.0487(16) -0.0098(13) 0.0116(12) 0.0103(12)
C15 0.0465(16) 0.0348(15) 0.0408(16) -0.0099(12) 0.0038(13) 0.0060(12)
C16 0.0322(13) 0.0230(13) 0.0469(16) 0.0000(12) 0.0004(12) -0.0045(11)
C17 0.0333(14) 0.0227(13) 0.0386(15) -0.0096(11) -0.0027(11) 0.0004(10)
C18 0.0423(15) 0.0403(16) 0.0367(15) -0.0120(12) -0.0065(12) 0.0045(13)
C19 0.0455(16) 0.0441(16) 0.0342(15) 0.0016(12) -0.0085(12) 0.0079(13)
C20 0.0338(14) 0.0249(13) 0.0422(16) 0.0019(11) -0.0052(12) 0.0070(11)
C21 0.0246(13) 0.0350(14) 0.0420(15) -0.0104(12) -0.0015(11) 0.0076(11)
C22 0.0270(13) 0.0533(18) 0.0481(16) -0.0121(14) 0.0045(12) -0.0004(12)
C23 0.0351(15) 0.0488(17) 0.0578(18) -0.0025(14) 0.0098(13) -0.0138(13)

loop_
_atom_type_symbol
_atom_type_description
_atom_type_scat_dispersion_real
_atom_type_scat_dispersion_imag
_atom_type_scat_source
C C 0.0033 0.0016 'International Tables Vol C Tables 4.2.6.8 and 6.1.1.4'
H H 0.0000 0.0000 'International Tables Vol C Tables 4.2.6.8 and 6.1.1.4'
B B 0.0013 0.0007 'International Tables Vol C Tables 4.2.6.8 and 6.1.1.4'
N N 0.0061 0.0033 'International Tables Vol C Tables 4.2.6.8 and 6.1.1.4'
Rh Rh -1.1178 0.9187 'International Tables Vol C Tables 4.2.6.8 and 6.1.1.4'

loop_
_geom_angle_atom_site_label_1
_geom_angle_atom_site_label_2
_geom_angle_atom_site_label_3
_geom_angle
C20 Rh1 C16 97.92(10)
C20 Rh1 C17 81.93(9)
C16 Rh1 C17 38.33(10)
C20 Rh1 C21 38.46(10)
C16 Rh1 C21 81.76(10)
C17 Rh1 C21 90.37(9)
C20 Rh1 C5 102.83(9)
C16 Rh1 C5 154.33(9)
C17 Rh1 C5 160.02(9)
C21 Rh1 C5 105.50(9)
C20 Rh1 C4 105.74(9)
C16 Rh1 C4 146.86(9)
C17 Rh1 C4 122.52(9)
C21 Rh1 C4 130.82(10)
C5 Rh1 C4 37.51(9)
C20 Rh1 C3 136.25(9)
C16 Rh1 C3 111.31(9)
C17 Rh1 C3 101.04(9)
C21 Rh1 C3 166.81(9)
C5 Rh1 C3 61.98(9)
C4 Rh1 C3 36.51(9)
C20 Rh1 N1 130.70(8)
C16 Rh1 N1 118.60(8)
C17 Rh1 N1 146.96(8)
C21 Rh1 N1 112.02(8)
C5 Rh1 N1 35.75(7)
C4 Rh1 N1 60.39(7)
C3 Rh1 N1 60.87(7)
C20 Rh1 B1 162.77(9)
C16 Rh1 B1 99.08(9)
C17 Rh1 B1 113.51(9)
C21 Rh1 B1 142.57(9)
C5 Rh1 B1 60.03(8)
C4 Rh1 B1 60.12(8)
C3 Rh1 B1 36.73(8)
N1 Rh1 B1 35.43(7)
C5 N1 C6 118.88(18)
C5 N1 B1 107.77(17)
C6 N1 B1 133.34(18)
C5 N1 Rh1 61.78(11)
C6 N1 Rh1 123.93(13)
B1 N1 Rh1 77.18(11)
B1 N2 C10 127.67(18)
B1 N2 C13 119.91(18)
C10 N2 C13 112.38(18)
N2 B1 N1 132.1(2)
N2 B1 C3 125.8(2)
N1 B1 C3 102.01(19)
N2 B1 Rh1 134.57(16)
N1 B1 Rh1 67.39(11)
C3 B1 Rh1 61.78(12)
C4 C3 B1 109.2(2)
C4 C3 Rh1 69.53(13)
B1 C3 Rh1 81.48(13)
C5 C4 C3 108.3(2)
C5 C4 Rh1 68.58(12)
C3 C4 Rh1 73.96(13)
C4 C5 N1 111.4(2)
C4 C5 Rh1 73.91(13)
N1 C5 Rh1 82.47(12)
N1 C6 C9 111.49(19)
N1 C6 C7 109.24(17)
C9 C6 C7 106.3(2)
N1 C6 C8 109.66(18)
C9 C6 C8 106.37(19)
C7 C6 C8 113.76(19)
N2 C10 C11 113.0(2)
N2 C10 C12 112.13(19)
C11 C10 C12 111.4(2)
N2 C13 C14 112.7(2)
N2 C13 C15 113.72(19)
C14 C13 C15 112.7(2)
C17 C16 C23 124.7(2)
C17 C16 Rh1 71.09(14)
C23 C16 Rh1 111.16(17)
C16 C17 C18 123.2(2)
C16 C17 Rh1 70.58(13)
C18 C17 Rh1 113.00(16)
C17 C18 C19 112.6(2)
C20 C19 C18 113.3(2)
C21 C20 C19 124.8(2)
C21 C20 Rh1 71.38(14)
C19 C20 Rh1 110.54(16)
C20 C21 C22 123.4(2)
C20 C21 Rh1 70.17(13)
C22 C21 Rh1 113.15(17)
C21 C22 C23 112.8(2)
C16 C23 C22 113.1(2)

loop_
_geom_bond_atom_site_label_1
_geom_bond_atom_site_label_2
_geom_bond_distance
Rh1 C20 2.120(2)
Rh1 C16 2.124(2)
Rh1 C17 2.131(2)
Rh1 C21 2.135(2)
Rh1 C5 2.141(2)
Rh1 C4 2.209(2)
Rh1 C3 2.266(2)
Rh1 N1 2.4084(17)
Rh1 B1 2.544(2)
N1 C5 1.419(3)
N1 C6 1.504(3)
N1 B1 1.513(3)
N2 B1 1.427(3)
N2 C10 1.473(3)
N2 C13 1.486(3)
B1 C3 1.538(3)
C3 C4 1.403(3)
C4 C5 1.400(3)
C6 C9 1.530(3)
C6 C7 1.533(3)
C6 C8 1.533(3)
C10 C11 1.525(3)
C10 C12 1.532(3)
C13 C14 1.527(3)
C13 C15 1.534(3)
C16 C17 1.397(4)
C16 C23 1.512(4)
C17 C18 1.518(3)
C18 C19 1.518(4)
C19 C20 1.511(4)
C20 C21 1.401(4)
C21 C22 1.522(4)
C22 C23 1.524(4)

loop_
_geom_torsion_atom_site_label_1
_geom_torsion_atom_site_label_2
_geom_torsion_atom_site_label_3
_geom_torsion_atom_site_label_4
_geom_torsion
C20 Rh1 N1 C5 46.11(17)
C16 Rh1 N1 C5 178.63(14)
C17 Rh1 N1 C5 -144.54(17)
C21 Rh1 N1 C5 86.09(14)
C4 Rh1 N1 C5 -39.45(14)
C3 Rh1 N1 C5 -81.58(14)
B1 Rh1 N1 C5 -118.52(17)
C20 Rh1 N1 C6 -61.32(19)
C16 Rh1 N1 C6 71.19(18)
C17 Rh1 N1 C6 108.0(2)
C21 Rh1 N1 C6 -21.35(18)
C5 Rh1 N1 C6 -107.4(2)
C4 Rh1 N1 C6 -146.89(18)
C3 Rh1 N1 C6 170.98(18)
B1 Rh1 N1 C6 134.0(2)
C20 Rh1 N1 B1 164.63(14)
C16 Rh1 N1 B1 -62.85(14)
C17 Rh1 N1 B1 -26.0(2)
C21 Rh1 N1 B1 -155.40(13)
C5 Rh1 N1 B1 118.52(17)
C4 Rh1 N1 B1 79.06(13)
C3 Rh1 N1 B1 36.93(12)
C10 N2 B1 N1 -9.8(4)
C13 N2 B1 N1 172.7(2)
C10 N2 B1 C3 173.4(2)
C13 N2 B1 C3 -4.1(3)
C10 N2 B1 Rh1 89.5(3)
C13 N2 B1 Rh1 -87.9(3)
C5 N1 B1 N2 -175.2(2)
C6 N1 B1 N2 5.5(4)
Rh1 N1 B1 N2 130.4(2)
C5 N1 B1 C3 2.1(2)
C6 N1 B1 C3 -177.2(2)
Rh1 N1 B1 C3 -52.25(13)
C5 N1 B1 Rh1 54.39(13)
C6 N1 B1 Rh1 -124.9(2)
C20 Rh1 B1 N2 -170.3(3)
C16 Rh1 B1 N2 0.2(2)
C17 Rh1 B1 N2 37.3(2)
C21 Rh1 B1 N2 -88.1(3)
C5 Rh1 B1 N2 -163.9(3)
C4 Rh1 B1 N2 152.6(3)
C3 Rh1 B1 N2 113.8(3)
N1 Rh1 B1 N2 -127.5(3)
C20 Rh1 B1 N1 -42.7(4)
C16 Rh1 B1 N1 127.70(13)
C17 Rh1 B1 N1 164.88(12)
C21 Rh1 B1 N1 39.4(2)
C5 Rh1 B1 N1 -36.34(12)
C4 Rh1 B1 N1 -79.90(13)
C3 Rh1 B1 N1 -118.64(18)
C20 Rh1 B1 C3 75.9(3)
C16 Rh1 B1 C3 -113.65(14)
C17 Rh1 B1 C3 -76.48(15)
C21 Rh1 B1 C3 158.07(15)
C5 Rh1 B1 C3 82.30(15)
C4 Rh1 B1 C3 38.74(14)
N1 Rh1 B1 C3 118.64(18)
N2 B1 C3 C4 168.7(2)
N1 B1 C3 C4 -8.8(2)
Rh1 B1 C3 C4 -64.76(15)
N2 B1 C3 Rh1 -126.5(2)
N1 B1 C3 Rh1 55.93(14)
C20 Rh1 C3 C4 -41.24(19)
C16 Rh1 C3 C4 -169.65(14)
C17 Rh1 C3 C4 -131.07(14)
C21 Rh1 C3 C4 18.4(5)
C5 Rh1 C3 C4 37.69(13)
N1 Rh1 C3 C4 78.59(14)
B1 Rh1 C3 C4 114.21(19)
C20 Rh1 C3 B1 -155.45(14)
C16 Rh1 C3 B1 76.14(15)
C17 Rh1 C3 B1 114.72(14)
C21 Rh1 C3 B1 -95.8(4)
C5 Rh1 C3 B1 -76.52(14)
C4 Rh1 C3 B1 -114.21(19)
N1 Rh1 C3 B1 -35.63(12)
B1 C3 C4 C5 12.4(3)
Rh1 C3 C4 C5 -60.32(15)
B1 C3 C4 Rh1 72.72(15)
C20 Rh1 C4 C5 -90.68(15)
C16 Rh1 C4 C5 135.42(18)
C17 Rh1 C4 C5 178.93(13)
C21 Rh1 C4 C5 -56.95(17)
C3 Rh1 C4 C5 117.59(19)
N1 Rh1 C4 C5 37.57(12)
B1 Rh1 C4 C5 78.60(14)
C20 Rh1 C4 C3 151.73(14)
C16 Rh1 C4 C3 17.8(2)
C17 Rh1 C4 C3 61.35(16)
C21 Rh1 C4 C3 -174.54(14)
C5 Rh1 C4 C3 -117.59(19)
N1 Rh1 C4 C3 -80.02(14)
B1 Rh1 C4 C3 -38.98(13)
C3 C4 C5 N1 -11.2(3)
Rh1 C4 C5 N1 -74.97(15)
C3 C4 C5 Rh1 63.76(16)
C6 N1 C5 C4 -175.30(18)
B1 N1 C5 C4 5.3(2)
Rh1 N1 C5 C4 69.40(16)
C6 N1 C5 Rh1 115.31(16)
B1 N1 C5 Rh1 -64.12(14)
C20 Rh1 C5 C4 99.21(15)
C16 Rh1 C5 C4 -117.7(2)
C17 Rh1 C5 C4 -2.6(3)
C21 Rh1 C5 C4 138.83(14)
C3 Rh1 C5 C4 -36.68(13)
N1 Rh1 C5 C4 -114.87(19)
B1 Rh1 C5 C4 -78.85(14)
C20 Rh1 C5 N1 -145.92(13)
C16 Rh1 C5 N1 -2.8(3)
C17 Rh1 C5 N1 112.2(3)
C21 Rh1 C5 N1 -106.30(13)
C4 Rh1 C5 N1 114.87(19)
C3 Rh1 C5 N1 78.19(13)
B1 Rh1 C5 N1 36.02(11)
C5 N1 C6 C9 1.6(3)
B1 N1 C6 C9 -179.2(2)
Rh1 N1 C6 C9 75.3(2)
C5 N1 C6 C7 118.7(2)
B1 N1 C6 C7 -62.0(3)
Rh1 N1 C6 C7 -167.51(15)
C5 N1 C6 C8 -116.0(2)
B1 N1 C6 C8 63.3(3)
Rh1 N1 C6 C8 -42.2(2)
B1 N2 C10 C11 -112.6(3)
C13 N2 C10 C11 65.0(2)
B1 N2 C10 C12 120.5(2)
C13 N2 C10 C12 -61.9(3)
B1 N2 C13 C14 -63.2(3)
C10 N2 C13 C14 119.0(2)
B1 N2 C13 C15 66.7(3)
C10 N2 C13 C15 -111.1(2)
C20 Rh1 C16 C17 -66.15(16)
C21 Rh1 C16 C17 -101.16(15)
C5 Rh1 C16 C17 150.0(2)
C4 Rh1 C16 C17 69.4(2)
C3 Rh1 C16 C17 80.68(15)
N1 Rh1 C16 C17 148.20(13)
B1 Rh1 C16 C17 116.70(14)
C20 Rh1 C16 C23 54.7(2)
C17 Rh1 C16 C23 120.9(3)
C21 Rh1 C16 C23 19.71(19)
C5 Rh1 C16 C23 -89.1(3)
C4 Rh1 C16 C23 -169.72(17)
C3 Rh1 C16 C23 -158.44(17)
N1 Rh1 C16 C23 -90.93(19)
B1 Rh1 C16 C23 -122.42(19)
C23 C16 C17 C18 2.2(4)
Rh1 C16 C17 C18 105.3(2)
C23 C16 C17 Rh1 -103.1(2)
C20 Rh1 C17 C16 113.80(16)
C21 Rh1 C17 C16 76.16(15)
C5 Rh1 C17 C16 -140.7(2)
C4 Rh1 C17 C16 -142.64(14)
C3 Rh1 C17 C16 -110.50(15)
N1 Rh1 C17 C16 -58.1(2)
B1 Rh1 C17 C16 -74.16(16)
C20 Rh1 C17 C18 -4.94(19)
C16 Rh1 C17 C18 -118.7(3)
C21 Rh1 C17 C18 -42.6(2)
C5 Rh1 C17 C18 100.5(3)
C4 Rh1 C17 C18 98.6(2)
C3 Rh1 C17 C18 130.76(19)
N1 Rh1 C17 C18 -176.80(15)
B1 Rh1 C17 C18 167.09(17)
C16 C17 C18 C19 -92.5(3)
Rh1 C17 C18 C19 -11.4(3)
C17 C18 C19 C20 29.0(3)
C18 C19 C20 C21 48.5(4)
C18 C19 C20 Rh1 -32.6(3)
C16 Rh1 C20 C21 -65.94(16)
C17 Rh1 C20 C21 -100.89(16)
C5 Rh1 C20 C21 98.85(15)
C4 Rh1 C20 C21 137.50(15)
C3 Rh1 C20 C21 161.55(14)
N1 Rh1 C20 C21 73.27(17)
B1 Rh1 C20 C21 104.5(3)
C16 Rh1 C20 C19 55.2(2)
C17 Rh1 C20 C19 20.2(2)
C21 Rh1 C20 C19 121.1(3)
C5 Rh1 C20 C19 -140.06(19)
C4 Rh1 C20 C19 -101.4(2)
C3 Rh1 C20 C19 -77.4(2)
N1 Rh1 C20 C19 -165.64(16)
B1 Rh1 C20 C19 -134.4(3)
C19 C20 C21 C22 2.7(4)
Rh1 C20 C21 C22 105.2(2)
C19 C20 C21 Rh1 -102.5(2)
C16 Rh1 C21 C20 113.96(16)
C17 Rh1 C21 C20 76.48(15)
C5 Rh1 C21 C20 -91.23(15)
C4 Rh1 C21 C20 -59.24(18)
C3 Rh1 C21 C20 -73.6(4)
N1 Rh1 C21 C20 -128.45(14)
B1 Rh1 C21 C20 -151.85(15)
C20 Rh1 C21 C22 -118.8(2)
C16 Rh1 C21 C22 -4.86(19)
C17 Rh1 C21 C22 -42.34(19)
C5 Rh1 C21 C22 149.95(18)
C4 Rh1 C21 C22 -178.06(16)
C3 Rh1 C21 C22 167.6(3)
N1 Rh1 C21 C22 112.73(18)
B1 Rh1 C21 C22 89.3(2)
C20 C21 C22 C23 -91.7(3)
Rh1 C21 C22 C23 -10.9(3)
C17 C16 C23 C22 49.6(3)
Rh1 C16 C23 C22 -31.5(3)
C21 C22 C23 C16 27.8(3)
